data_4063598
loop_
_publ_author_name
'Baya, Miguel'
'Esteruelas, Miguel A.'
'O\~nate, Enrique'

_publ_section_title
;
 Analysis of the Aromaticity of Osmabicycles Analogous to the
 Benzimidazolium Cation
;
_journal_issue 16
_journal_name_full Organometallics
_journal_page_first 4404
_journal_paper_doi 10.1021/om200491t
_journal_volume 30
_journal_year 2011
_chemical_formula_sum 'C28 H57 F6 N3 O0.5 Os P3'
_chemical_formula_weight 840.88
_chemical_name_systematic
; 
 ? 
;
_space_group_IT_number 14
_symmetry_cell_setting monoclinic
_symmetry_space_group_name_Hall '-P 2yn'
_symmetry_space_group_name_H-M 'P 1 21/n 1'
_atom_sites_solution_hydrogens geom
_atom_sites_solution_primary direct
_atom_sites_solution_secondary difmap
_audit_creation_method SHELXL-97
_cell_angle_alpha 90.00
_cell_angle_beta 98.7410(10)
_cell_angle_gamma 90.00
_cell_formula_units_Z 8
_cell_length_a 14.1321(9)
_cell_length_b 11.2247(7)
_cell_length_c 45.588(3)
_cell_measurement_reflns_used 9901
_cell_measurement_temperature 100(2)
_cell_measurement_theta_max 23
_cell_measurement_theta_min 2
_cell_volume 7147.6(8)
_computing_cell_refinement 'SAINT+ v. 7.56a (Bruker AXS, 2008)'
_computing_data_collection 'apex2 v. 7.0 (Bruker AXS, 2009)'
_computing_data_reduction 'SAINT+ v. 7.56a (Bruker AXS, 2008)'
_computing_molecular_graphics 'XP, SHELXTL v. 6.14 (Bruker, 2000)'
_computing_publication_material 'XCIF, SHELXTL v. 6.14 (Bruker, 2000)'
_computing_structure_refinement 'SHELXL-97 (Sheldrick, 1997)'
_computing_structure_solution 'SHELXS-97 (Sheldrick, 1990)'
_diffrn_ambient_temperature 100(2)
_diffrn_detector_area_resol_mean 8.26
_diffrn_measured_fraction_theta_full 0.998
_diffrn_measured_fraction_theta_max 0.937
_diffrn_measurement_device_type 'Bruker SMART APEX CCD system'
_diffrn_measurement_method '\w rotations with narrow frames'
_diffrn_radiation_monochromator graphite
_diffrn_radiation_source 'normal-focus sealed tube'
_diffrn_radiation_type MoK\a
_diffrn_radiation_wavelength 0.71073
_diffrn_reflns_av_R_equivalents 0.0745
_diffrn_reflns_av_sigmaI/netI 0.0648
_diffrn_reflns_limit_h_max 18
_diffrn_reflns_limit_h_min -19
_diffrn_reflns_limit_k_max 14
_diffrn_reflns_limit_k_min -14
_diffrn_reflns_limit_l_max 60
_diffrn_reflns_limit_l_min -61
_diffrn_reflns_number 86094
_diffrn_reflns_theta_full 27.50
_diffrn_reflns_theta_max 28.81
_diffrn_reflns_theta_min 0.90
_diffrn_standards_decay_% 0
_exptl_absorpt_coefficient_mu 3.758
_exptl_absorpt_correction_T_max 0.862
_exptl_absorpt_correction_T_min 0.664
_exptl_absorpt_correction_type multi-scan
_exptl_absorpt_process_details
;
Absorption correction performed with SADABS program. This is based on the
method of Blessing: Blessing, R. H., Acta Crystallogr., Sect. A 1995, 51, 33.

SADABS: Area-Detector Absorption Correction. Bruker-AXS 
within SAINT+ package, v. 6.1 (2000).
;
_exptl_crystal_colour blue
_exptl_crystal_density_diffrn 1.563
_exptl_crystal_density_method 'not measured'
_exptl_crystal_description 'irregular block'
_exptl_crystal_F_000 3400
_exptl_crystal_size_max 0.10
_exptl_crystal_size_mid 0.10
_exptl_crystal_size_min 0.04
_refine_diff_density_max 2.103
_refine_diff_density_min -2.203
_refine_diff_density_rms 0.194
_refine_ls_extinction_method none
_refine_ls_goodness_of_fit_ref 1.165
_refine_ls_hydrogen_treatment mixed
_refine_ls_matrix_type full
_refine_ls_number_parameters 794
_refine_ls_number_reflns 17486
_refine_ls_number_restraints 2
_refine_ls_restrained_S_all 1.165
_refine_ls_R_factor_all 0.0821
_refine_ls_R_factor_gt 0.0514
_refine_ls_shift/su_max 0.034
_refine_ls_shift/su_mean 0.001
_refine_ls_structure_factor_coef Fsqd
_refine_ls_weighting_details 'calc w=1/[\s^2^(Fo^2^)+(0.0462P)^2^+10.3035P] where P=(Fo^2^+2Fc^2^)/3'
_refine_ls_weighting_scheme calc
_refine_ls_wR_factor_gt 0.1025
_refine_ls_wR_factor_ref 0.1213
_reflns_number_gt 12980
_reflns_number_total 17486
_reflns_threshold_expression >2sigma(I)
_cod_data_source_file om200491t_si_002.cif
_cod_data_source_block enrique41as
_cod_original_cell_volume 7147.5(8)
_cod_original_sg_symbol_H-M P21/n
_cod_original_formula_sum 'C28 H57 F6 N3 O0.50 Os P3'
_cod_database_code 4063598

loop_
_symmetry_equiv_pos_as_xyz
'x, y, z'
'-x+1/2, y+1/2, -z+1/2'
'-x, -y, -z'
'x-1/2, -y-1/2, z-1/2'

loop_
_atom_site_label
_atom_site_type_symbol
_atom_site_fract_x
_atom_site_fract_y
_atom_site_fract_z
_atom_site_U_iso_or_equiv
_atom_site_adp_type
_atom_site_occupancy
_atom_site_symmetry_multiplicity
_atom_site_calc_flag
_atom_site_refinement_flags
Os1 Os 0.314009(16) 0.21151(2) 0.075497(5) 0.01513(6) Uani 1 1 d D
H01 H 0.266(4) 0.207(5) 0.0418(5) 0.018 Uiso 1 1 d D
Os2 Os 0.704047(17) 0.22512(2) 0.328813(5) 0.01807(7) Uani 1 1 d D
H02 H 0.621(3) 0.316(4) 0.3337(14) 0.022 Uiso 1 1 d D
P1 P 0.28328(11) 0.40077(15) 0.05583(4) 0.0175(3) Uani 1 1 d .
P2 P 0.29964(11) 0.02353(14) 0.05393(4) 0.0173(3) Uani 1 1 d .
P3 P 0.69429(12) 0.24774(15) 0.37906(4) 0.0212(4) Uani 1 1 d .
P4 P 0.60847(12) 0.26833(15) 0.28392(4) 0.0205(3) Uani 1 1 d .
P5 P 0.63293(12) 0.26100(16) 0.16057(4) 0.0214(4) Uani 1 1 d .
P6 P 0.89771(12) 0.29221(16) 0.06131(4) 0.0228(4) Uani 1 1 d .
F1 F 0.6955(3) 0.1562(4) 0.17745(9) 0.0347(10) Uani 1 1 d .
F2 F 0.6829(3) 0.3555(4) 0.18431(9) 0.0323(10) Uani 1 1 d .
F3 F 0.5511(3) 0.2382(4) 0.18046(9) 0.0356(10) Uani 1 1 d .
F4 F 0.5696(3) 0.3660(4) 0.14372(10) 0.0403(11) Uani 1 1 d .
F5 F 0.5822(3) 0.1673(4) 0.13659(9) 0.0325(10) Uani 1 1 d .
F6 F 0.7143(3) 0.2833(4) 0.14046(9) 0.0405(11) Uani 1 1 d .
F7 F 0.8561(3) 0.2673(4) 0.09152(9) 0.0350(10) Uani 1 1 d .
F8 F 0.9730(3) 0.3855(4) 0.07852(10) 0.0381(11) Uani 1 1 d .
F9 F 0.9743(3) 0.1869(4) 0.06938(10) 0.0352(10) Uani 1 1 d .
F10 F 0.9393(3) 0.3163(4) 0.03127(9) 0.0401(11) Uani 1 1 d .
F11 F 0.8238(3) 0.1979(4) 0.04451(9) 0.0337(10) Uani 1 1 d .
F12 F 0.8209(3) 0.3966(4) 0.05329(10) 0.0395(11) Uani 1 1 d .
O1 O 0.3756(4) 0.9007(5) 0.27974(12) 0.0409(14) Uani 1 1 d .
N1 N 0.1914(4) 0.1977(5) 0.09292(12) 0.0191(12) Uani 1 1 d .
H1A H 0.142(5) 0.190(6) 0.0835(16) 0.023 Uiso 1 1 d .
N2 N 0.3590(4) 0.2001(5) 0.11892(12) 0.0186(11) Uani 1 1 d .
H2A H 0.414(5) 0.213(6) 0.1275(15) 0.022 Uiso 1 1 d .
N3 N 0.4530(4) 0.2269(5) 0.06888(11) 0.0176(11) Uani 1 1 d .
N4 N 0.7976(4) 0.3569(5) 0.32424(13) 0.0206(12) Uani 1 1 d .
H4A H 0.782(5) 0.420(6) 0.3186(16) 0.025 Uiso 1 1 d .
N5 N 0.8263(4) 0.1369(5) 0.32736(12) 0.0183(11) Uani 1 1 d .
H5A H 0.834(5) 0.057(6) 0.3268(15) 0.022 Uiso 1 1 d .
N6 N 0.6375(4) 0.0649(5) 0.33031(11) 0.0206(12) Uani 1 1 d .
C1 C 0.1974(4) 0.1830(6) 0.12236(14) 0.0204(13) Uani 1 1 d .
C2 C 0.1214(5) 0.1671(6) 0.13877(15) 0.0239(14) Uani 1 1 d .
H2 H 0.0570 0.1690 0.1291 0.029 Uiso 1 1 calc R
C3 C 0.1415(5) 0.1490(7) 0.16862(16) 0.0295(16) Uani 1 1 d .
H3 H 0.0903 0.1354 0.1795 0.035 Uiso 1 1 calc R
C4 C 0.2366(5) 0.1498(7) 0.18380(16) 0.0305(16) Uani 1 1 d .
H4 H 0.2483 0.1380 0.2047 0.037 Uiso 1 1 calc R
C5 C 0.3123(5) 0.1676(6) 0.16853(15) 0.0244(14) Uani 1 1 d .
H5 H 0.3762 0.1684 0.1787 0.029 Uiso 1 1 calc R
C6 C 0.2935(4) 0.1845(5) 0.13761(15) 0.0203(13) Uani 1 1 d .
C7 C 0.5316(5) 0.2367(6) 0.06851(14) 0.0200(13) Uani 1 1 d .
C8 C 0.6339(4) 0.2548(6) 0.06745(16) 0.0269(15) Uani 1 1 d .
H8A H 0.6420 0.3232 0.0547 0.040 Uiso 1 1 calc R
H8B H 0.6604 0.1834 0.0594 0.040 Uiso 1 1 calc R
H8C H 0.6675 0.2699 0.0875 0.040 Uiso 1 1 calc R
C9 C 0.2960(4) 0.5185(6) 0.08483(15) 0.0214(14) Uani 1 1 d .
H9 H 0.2713 0.5949 0.0753 0.026 Uiso 1 1 calc R
C10 C 0.2360(5) 0.4880(6) 0.10894(15) 0.0279(16) Uani 1 1 d .
H10A H 0.2656 0.4215 0.1209 0.042 Uiso 1 1 calc R
H10B H 0.1713 0.4655 0.0997 0.042 Uiso 1 1 calc R
H10C H 0.2325 0.5576 0.1217 0.042 Uiso 1 1 calc R
C11 C 0.4008(5) 0.5378(7) 0.09857(17) 0.0309(17) Uani 1 1 d .
H11A H 0.4039 0.5928 0.1154 0.046 Uiso 1 1 calc R
H11B H 0.4362 0.5715 0.0836 0.046 Uiso 1 1 calc R
H11C H 0.4294 0.4613 0.1055 0.046 Uiso 1 1 calc R
C12 C 0.1580(4) 0.4155(6) 0.03675(15) 0.0202(13) Uani 1 1 d .
H12 H 0.1193 0.3619 0.0478 0.024 Uiso 1 1 calc R
C13 C 0.1120(5) 0.5390(6) 0.03751(16) 0.0253(15) Uani 1 1 d .
H13A H 0.1411 0.5936 0.0247 0.038 Uiso 1 1 calc R
H13B H 0.1223 0.5694 0.0579 0.038 Uiso 1 1 calc R
H13C H 0.0431 0.5330 0.0305 0.038 Uiso 1 1 calc R
C14 C 0.1422(5) 0.3697(6) 0.00492(14) 0.0235(14) Uani 1 1 d .
H14A H 0.0739 0.3536 -0.0013 0.035 Uiso 1 1 calc R
H14B H 0.1787 0.2961 0.0038 0.035 Uiso 1 1 calc R
H14C H 0.1637 0.4299 -0.0082 0.035 Uiso 1 1 calc R
C15 C 0.3672(4) 0.4540(6) 0.03103(14) 0.0199(13) Uani 1 1 d .
H15 H 0.4311 0.4594 0.0438 0.024 Uiso 1 1 calc R
C16 C 0.3450(5) 0.5806(6) 0.01896(18) 0.0330(18) Uani 1 1 d .
H16A H 0.3974 0.6083 0.0088 0.049 Uiso 1 1 calc R
H16B H 0.3384 0.6345 0.0354 0.049 Uiso 1 1 calc R
H16C H 0.2852 0.5798 0.0049 0.049 Uiso 1 1 calc R
C17 C 0.3813(5) 0.3698(6) 0.00553(15) 0.0263(15) Uani 1 1 d .
H17A H 0.3263 0.3763 -0.0103 0.039 Uiso 1 1 calc R
H17B H 0.3866 0.2876 0.0129 0.039 Uiso 1 1 calc R
H17C H 0.4398 0.3917 -0.0022 0.039 Uiso 1 1 calc R
C18 C 0.3508(5) -0.0944(6) 0.07957(15) 0.0227(14) Uani 1 1 d .
H18 H 0.3512 -0.1697 0.0679 0.027 Uiso 1 1 calc R
C19 C 0.4538(5) -0.0677(6) 0.09329(16) 0.0276(15) Uani 1 1 d .
H19A H 0.4549 0.0010 0.1066 0.041 Uiso 1 1 calc R
H19B H 0.4917 -0.0499 0.0775 0.041 Uiso 1 1 calc R
H19C H 0.4810 -0.1372 0.1046 0.041 Uiso 1 1 calc R
C20 C 0.2899(5) -0.1174(7) 0.10487(16) 0.0298(16) Uani 1 1 d .
H20A H 0.3216 -0.1775 0.1185 0.045 Uiso 1 1 calc R
H20B H 0.2262 -0.1459 0.0962 0.045 Uiso 1 1 calc R
H20C H 0.2838 -0.0431 0.1157 0.045 Uiso 1 1 calc R
C21 C 0.1733(5) -0.0244(6) 0.04411(15) 0.0235(14) Uani 1 1 d .
H21 H 0.1480 -0.0271 0.0634 0.028 Uiso 1 1 calc R
C22 C 0.1073(5) 0.0628(6) 0.02481(16) 0.0273(15) Uani 1 1 d .
H22A H 0.1197 0.0583 0.0043 0.041 Uiso 1 1 calc R
H22B H 0.1195 0.1440 0.0323 0.041 Uiso 1 1 calc R
H22C H 0.0403 0.0417 0.0255 0.041 Uiso 1 1 calc R
C23 C 0.1601(5) -0.1515(6) 0.03171(16) 0.0285(16) Uani 1 1 d .
H23A H 0.0921 -0.1726 0.0290 0.043 Uiso 1 1 calc R
H23B H 0.1963 -0.2073 0.0457 0.043 Uiso 1 1 calc R
H23C H 0.1836 -0.1556 0.0126 0.043 Uiso 1 1 calc R
C24 C 0.3643(5) 0.0080(6) 0.02143(14) 0.0232(14) Uani 1 1 d .
H24 H 0.4223 0.0598 0.0258 0.028 Uiso 1 1 calc R
C25 C 0.3075(5) 0.0562(6) -0.00739(15) 0.0292(16) Uani 1 1 d .
H25A H 0.3504 0.0659 -0.0222 0.044 Uiso 1 1 calc R
H25B H 0.2795 0.1334 -0.0036 0.044 Uiso 1 1 calc R
H25C H 0.2564 0.0001 -0.0149 0.044 Uiso 1 1 calc R
C26 C 0.4013(5) -0.1164(6) 0.01574(16) 0.0284(16) Uani 1 1 d .
H26A H 0.3471 -0.1706 0.0105 0.043 Uiso 1 1 calc R
H26B H 0.4418 -0.1453 0.0337 0.043 Uiso 1 1 calc R
H26C H 0.4389 -0.1130 -0.0006 0.043 Uiso 1 1 calc R
C27 C 0.8905(5) 0.3254(6) 0.32434(14) 0.0209(13) Uani 1 1 d .
C28 C 0.9677(5) 0.4046(6) 0.32264(15) 0.0243(14) Uani 1 1 d .
H28 H 0.9571 0.4880 0.3210 0.029 Uiso 1 1 calc R
C29 C 1.0577(5) 0.3583(7) 0.32345(15) 0.0286(16) Uani 1 1 d .
H29 H 1.1101 0.4106 0.3225 0.034 Uiso 1 1 calc R
C30 C 1.0742(5) 0.2339(6) 0.32563(16) 0.0287(16) Uani 1 1 d .
H30 H 1.1374 0.2039 0.3264 0.034 Uiso 1 1 calc R
C31 C 1.0004(5) 0.1569(6) 0.32662(14) 0.0246(14) Uani 1 1 d .
H31 H 1.0117 0.0734 0.3275 0.029 Uiso 1 1 calc R
C32 C 0.9074(4) 0.2014(6) 0.32634(13) 0.0185(13) Uani 1 1 d .
C33 C 0.6097(5) -0.0297(6) 0.33199(15) 0.0236(14) Uani 1 1 d .
C34 C 0.5716(6) -0.1496(7) 0.33495(18) 0.0369(18) Uani 1 1 d .
H34A H 0.5063 -0.1542 0.3241 0.055 Uiso 1 1 calc R
H34B H 0.5707 -0.1671 0.3560 0.055 Uiso 1 1 calc R
H34C H 0.6122 -0.2079 0.3268 0.055 Uiso 1 1 calc R
C35 C 0.6810(5) 0.3992(6) 0.39316(16) 0.0279(16) Uani 1 1 d .
H35 H 0.6933 0.3940 0.4153 0.034 Uiso 1 1 calc R
C36 C 0.7550(6) 0.4864(7) 0.38415(17) 0.0370(19) Uani 1 1 d .
H36A H 0.7372 0.5078 0.3632 0.055 Uiso 1 1 calc R
H36B H 0.8183 0.4488 0.3871 0.055 Uiso 1 1 calc R
H36C H 0.7568 0.5584 0.3964 0.055 Uiso 1 1 calc R
C37 C 0.5803(6) 0.4526(7) 0.38469(18) 0.0371(19) Uani 1 1 d .
H37A H 0.5807 0.5359 0.3911 0.056 Uiso 1 1 calc R
H37B H 0.5345 0.4073 0.3944 0.056 Uiso 1 1 calc R
H37C H 0.5614 0.4485 0.3631 0.056 Uiso 1 1 calc R
C38 C 0.8137(5) 0.1965(6) 0.39905(15) 0.0269(15) Uani 1 1 d .
H38 H 0.8615 0.2218 0.3862 0.032 Uiso 1 1 calc R
C39 C 0.8488(5) 0.2496(7) 0.42950(16) 0.0352(18) Uani 1 1 d .
H39A H 0.8021 0.2331 0.4428 0.053 Uiso 1 1 calc R
H39B H 0.8564 0.3360 0.4276 0.053 Uiso 1 1 calc R
H39C H 0.9106 0.2140 0.4376 0.053 Uiso 1 1 calc R
C40 C 0.8188(5) 0.0604(6) 0.39996(16) 0.0295(16) Uani 1 1 d .
H40A H 0.8857 0.0353 0.4051 0.044 Uiso 1 1 calc R
H40B H 0.7922 0.0282 0.3805 0.044 Uiso 1 1 calc R
H40C H 0.7819 0.0304 0.4149 0.044 Uiso 1 1 calc R
C41 C 0.6032(5) 0.1540(7) 0.39357(15) 0.0268(15) Uani 1 1 d .
H41 H 0.6243 0.0696 0.3918 0.032 Uiso 1 1 calc R
C42 C 0.5023(5) 0.1621(8) 0.37574(18) 0.0388(19) Uani 1 1 d .
H42A H 0.4634 0.0956 0.3811 0.058 Uiso 1 1 calc R
H42B H 0.5063 0.1582 0.3545 0.058 Uiso 1 1 calc R
H42C H 0.4727 0.2376 0.3802 0.058 Uiso 1 1 calc R
C43 C 0.6002(6) 0.1744(8) 0.42661(17) 0.041(2) Uani 1 1 d .
H43A H 0.5773 0.2553 0.4296 0.061 Uiso 1 1 calc R
H43B H 0.6647 0.1645 0.4378 0.061 Uiso 1 1 calc R
H43C H 0.5568 0.1165 0.4336 0.061 Uiso 1 1 calc R
C44 C 0.6535(5) 0.1899(6) 0.25300(15) 0.0233(14) Uani 1 1 d .
H44 H 0.6096 0.2084 0.2342 0.028 Uiso 1 1 calc R
C45 C 0.6547(6) 0.0566(6) 0.25745(16) 0.0305(16) Uani 1 1 d .
H45A H 0.6719 0.0174 0.2398 0.046 Uiso 1 1 calc R
H45B H 0.5911 0.0298 0.2607 0.046 Uiso 1 1 calc R
H45C H 0.7018 0.0361 0.2748 0.046 Uiso 1 1 calc R
C46 C 0.7557(5) 0.2335(6) 0.24957(15) 0.0273(15) Uani 1 1 d .
H46A H 0.7983 0.2243 0.2685 0.041 Uiso 1 1 calc R
H46B H 0.7532 0.3177 0.2438 0.041 Uiso 1 1 calc R
H46C H 0.7802 0.1862 0.2343 0.041 Uiso 1 1 calc R
C47 C 0.6119(5) 0.4267(6) 0.27299(15) 0.0234(14) Uani 1 1 d .
H47 H 0.6801 0.4416 0.2707 0.028 Uiso 1 1 calc R
C48 C 0.5909(5) 0.5173(6) 0.29692(16) 0.0285(16) Uani 1 1 d .
H48A H 0.6091 0.5974 0.2914 0.043 Uiso 1 1 calc R
H48B H 0.6278 0.4957 0.3161 0.043 Uiso 1 1 calc R
H48C H 0.5224 0.5158 0.2984 0.043 Uiso 1 1 calc R
C49 C 0.5546(5) 0.4581(7) 0.24283(16) 0.0327(17) Uani 1 1 d .
H49A H 0.4861 0.4576 0.2442 0.049 Uiso 1 1 calc R
H49B H 0.5677 0.3994 0.2281 0.049 Uiso 1 1 calc R
H49C H 0.5732 0.5376 0.2368 0.049 Uiso 1 1 calc R
C50 C 0.4814(5) 0.2168(6) 0.28076(15) 0.0256(15) Uani 1 1 d .
H50 H 0.4831 0.1389 0.2914 0.031 Uiso 1 1 calc R
C51 C 0.4207(5) 0.3016(7) 0.29691(17) 0.0347(18) Uani 1 1 d .
H51A H 0.4038 0.3724 0.2847 0.052 Uiso 1 1 calc R
H51B H 0.4575 0.3255 0.3160 0.052 Uiso 1 1 calc R
H51C H 0.3621 0.2607 0.3004 0.052 Uiso 1 1 calc R
C52 C 0.4307(6) 0.1937(8) 0.24927(17) 0.0394(19) Uani 1 1 d .
H52A H 0.3677 0.1585 0.2501 0.059 Uiso 1 1 calc R
H52B H 0.4690 0.1386 0.2392 0.059 Uiso 1 1 calc R
H52C H 0.4229 0.2690 0.2383 0.059 Uiso 1 1 calc R
C53 C 0.2828(6) 0.9439(8) 0.2823(2) 0.051(2) Uani 1 1 d .
H53A H 0.2351 0.8794 0.2777 0.061 Uiso 1 1 calc R
H53B H 0.2655 1.0098 0.2681 0.061 Uiso 1 1 calc R
C54 C 0.2830(8) 0.9872(9) 0.3132(2) 0.062(3) Uani 1 1 d .
H54A H 0.3048 0.9232 0.3273 0.093 Uiso 1 1 calc R
H54B H 0.2181 1.0113 0.3157 0.093 Uiso 1 1 calc R
H54C H 0.3263 1.0555 0.3170 0.093 Uiso 1 1 calc R
C55 C 0.3795(7) 0.8487(10) 0.2521(2) 0.059(3) Uani 1 1 d .
H55A H 0.3767 0.9112 0.2367 0.071 Uiso 1 1 calc R
H55B H 0.3242 0.7947 0.2467 0.071 Uiso 1 1 calc R
C56 C 0.4701(8) 0.7808(9) 0.2538(2) 0.066(3) Uani 1 1 d .
H56A H 0.5244 0.8347 0.2593 0.099 Uiso 1 1 calc R
H56B H 0.4743 0.7451 0.2344 0.099 Uiso 1 1 calc R
H56C H 0.4715 0.7177 0.2687 0.099 Uiso 1 1 calc R

loop_
_atom_site_aniso_label
_atom_site_aniso_U_11
_atom_site_aniso_U_22
_atom_site_aniso_U_33
_atom_site_aniso_U_23
_atom_site_aniso_U_13
_atom_site_aniso_U_12
Os1 0.01148(11) 0.01632(12) 0.01758(13) -0.00052(10) 0.00215(9) 0.00019(9)
Os2 0.01852(13) 0.01802(13) 0.01793(13) -0.00013(10) 0.00365(9) -0.00092(10)
P1 0.0133(8) 0.0192(8) 0.0198(8) -0.0009(7) 0.0021(6) -0.0006(6)
P2 0.0177(8) 0.0165(8) 0.0182(8) -0.0004(6) 0.0039(6) -0.0006(6)
P3 0.0251(9) 0.0178(8) 0.0213(9) 0.0000(7) 0.0057(7) -0.0013(7)
P4 0.0197(8) 0.0202(8) 0.0221(9) 0.0000(7) 0.0045(7) 0.0015(7)
P5 0.0191(8) 0.0219(9) 0.0230(9) 0.0015(7) 0.0024(7) -0.0005(7)
P6 0.0159(8) 0.0285(9) 0.0248(9) 0.0008(8) 0.0057(7) -0.0027(7)
F1 0.038(2) 0.028(2) 0.033(2) 0.0002(19) -0.0097(19) 0.0094(19)
F2 0.037(2) 0.028(2) 0.031(2) -0.0047(18) 0.0019(19) -0.0056(18)
F3 0.029(2) 0.046(3) 0.035(2) 0.000(2) 0.0156(19) -0.0071(19)
F4 0.042(3) 0.034(3) 0.042(3) 0.011(2) -0.003(2) 0.009(2)
F5 0.027(2) 0.042(3) 0.027(2) -0.0084(19) -0.0006(17) -0.0024(19)
F6 0.029(2) 0.064(3) 0.030(2) -0.003(2) 0.0102(19) -0.012(2)
F7 0.030(2) 0.049(3) 0.028(2) -0.001(2) 0.0121(18) -0.010(2)
F8 0.034(2) 0.039(3) 0.041(3) -0.009(2) 0.005(2) -0.012(2)
F9 0.020(2) 0.036(2) 0.050(3) 0.006(2) 0.0077(19) 0.0028(18)
F10 0.035(2) 0.060(3) 0.028(2) 0.003(2) 0.0124(19) -0.013(2)
F11 0.019(2) 0.045(3) 0.038(2) -0.009(2) 0.0079(18) -0.0088(18)
F12 0.032(2) 0.035(2) 0.052(3) 0.008(2) 0.006(2) 0.0108(19)
O1 0.043(3) 0.044(3) 0.037(3) -0.002(3) 0.010(3) 0.008(3)
N1 0.008(2) 0.024(3) 0.025(3) -0.002(2) 0.001(2) 0.000(2)
N2 0.012(2) 0.022(3) 0.021(3) -0.003(2) -0.001(2) 0.001(2)
N3 0.016(3) 0.021(3) 0.016(3) 0.000(2) 0.002(2) -0.002(2)
N4 0.024(3) 0.011(3) 0.027(3) 0.004(2) 0.005(2) 0.002(2)
N5 0.022(3) 0.013(3) 0.020(3) 0.000(2) 0.003(2) -0.002(2)
N6 0.027(3) 0.022(3) 0.013(3) -0.001(2) 0.003(2) 0.000(2)
C1 0.021(3) 0.019(3) 0.021(3) -0.005(3) 0.003(3) -0.001(3)
C2 0.017(3) 0.025(4) 0.029(4) -0.002(3) 0.005(3) 0.003(3)
C3 0.029(4) 0.034(4) 0.030(4) 0.002(3) 0.018(3) -0.002(3)
C4 0.034(4) 0.040(4) 0.018(4) 0.001(3) 0.009(3) -0.003(3)
C5 0.024(3) 0.028(4) 0.022(3) 0.001(3) 0.005(3) 0.001(3)
C6 0.019(3) 0.016(3) 0.027(4) -0.002(3) 0.006(3) 0.001(2)
C7 0.021(3) 0.022(3) 0.017(3) 0.002(3) 0.004(3) -0.003(3)
C8 0.014(3) 0.033(4) 0.036(4) -0.002(3) 0.010(3) -0.001(3)
C9 0.020(3) 0.018(3) 0.027(4) -0.005(3) 0.004(3) 0.000(3)
C10 0.031(4) 0.028(4) 0.026(4) -0.001(3) 0.007(3) 0.007(3)
C11 0.028(4) 0.028(4) 0.034(4) -0.005(3) -0.005(3) -0.004(3)
C12 0.011(3) 0.020(3) 0.029(4) 0.001(3) -0.001(3) -0.003(2)
C13 0.018(3) 0.018(3) 0.039(4) 0.000(3) 0.003(3) 0.002(3)
C14 0.020(3) 0.029(4) 0.020(3) 0.010(3) -0.002(3) 0.003(3)
C15 0.018(3) 0.019(3) 0.024(4) 0.000(3) 0.009(3) -0.002(2)
C16 0.024(4) 0.022(4) 0.055(5) 0.010(3) 0.015(4) -0.003(3)
C17 0.024(3) 0.033(4) 0.025(4) 0.005(3) 0.011(3) -0.002(3)
C18 0.025(3) 0.020(3) 0.023(4) -0.003(3) 0.007(3) 0.003(3)
C19 0.029(4) 0.026(4) 0.027(4) 0.002(3) 0.003(3) 0.007(3)
C20 0.034(4) 0.031(4) 0.025(4) 0.002(3) 0.006(3) 0.004(3)
C21 0.023(3) 0.022(3) 0.027(4) -0.004(3) 0.007(3) -0.007(3)
C22 0.024(4) 0.028(4) 0.029(4) -0.005(3) 0.003(3) -0.003(3)
C23 0.027(4) 0.023(4) 0.035(4) -0.005(3) 0.004(3) -0.006(3)
C24 0.031(4) 0.022(3) 0.019(3) -0.003(3) 0.010(3) -0.004(3)
C25 0.037(4) 0.028(4) 0.024(4) -0.002(3) 0.010(3) -0.001(3)
C26 0.032(4) 0.026(4) 0.029(4) -0.001(3) 0.011(3) 0.001(3)
C27 0.022(3) 0.020(3) 0.021(3) -0.002(3) 0.005(3) -0.001(3)
C28 0.026(4) 0.020(3) 0.027(4) -0.001(3) 0.005(3) -0.005(3)
C29 0.020(3) 0.040(4) 0.026(4) 0.006(3) 0.005(3) -0.004(3)
C30 0.016(3) 0.039(4) 0.031(4) 0.004(3) 0.002(3) 0.001(3)
C31 0.025(3) 0.028(4) 0.021(3) 0.000(3) 0.003(3) 0.003(3)
C32 0.020(3) 0.020(3) 0.015(3) 0.001(2) 0.002(2) -0.001(3)
C33 0.024(3) 0.026(4) 0.019(3) 0.000(3) -0.001(3) -0.005(3)
C34 0.041(5) 0.029(4) 0.039(5) 0.010(3) 0.000(4) -0.011(3)
C35 0.033(4) 0.027(4) 0.025(4) -0.004(3) 0.009(3) -0.001(3)
C36 0.057(5) 0.027(4) 0.028(4) -0.003(3) 0.008(4) -0.006(4)
C37 0.045(5) 0.028(4) 0.039(5) -0.008(3) 0.008(4) 0.007(3)
C38 0.028(4) 0.028(4) 0.023(4) 0.000(3) 0.000(3) -0.002(3)
C39 0.031(4) 0.047(5) 0.027(4) -0.002(3) 0.005(3) -0.007(3)
C40 0.030(4) 0.031(4) 0.026(4) 0.003(3) 0.001(3) 0.002(3)
C41 0.033(4) 0.030(4) 0.020(3) -0.001(3) 0.012(3) -0.001(3)
C42 0.035(4) 0.046(5) 0.039(5) 0.000(4) 0.017(4) -0.004(4)
C43 0.045(5) 0.047(5) 0.035(5) 0.001(4) 0.021(4) -0.014(4)
C44 0.028(4) 0.023(3) 0.019(3) -0.004(3) 0.002(3) 0.003(3)
C45 0.042(4) 0.025(4) 0.024(4) -0.005(3) 0.006(3) 0.001(3)
C46 0.033(4) 0.030(4) 0.021(3) 0.000(3) 0.009(3) 0.008(3)
C47 0.026(4) 0.022(3) 0.024(4) -0.001(3) 0.009(3) 0.007(3)
C48 0.031(4) 0.019(3) 0.037(4) 0.002(3) 0.009(3) 0.004(3)
C49 0.038(4) 0.035(4) 0.025(4) 0.004(3) 0.007(3) 0.005(3)
C50 0.018(3) 0.028(4) 0.029(4) 0.006(3) -0.001(3) -0.001(3)
C51 0.020(3) 0.047(5) 0.038(4) 0.006(4) 0.007(3) 0.001(3)
C52 0.034(4) 0.047(5) 0.034(4) 0.003(4) -0.006(3) 0.000(4)
C53 0.044(5) 0.045(5) 0.069(7) 0.000(5) 0.021(5) 0.003(4)
C54 0.082(8) 0.044(6) 0.067(7) -0.004(5) 0.036(6) 0.000(5)
C55 0.065(7) 0.075(7) 0.037(5) 0.003(5) 0.007(5) 0.022(6)
C56 0.096(9) 0.053(6) 0.048(6) -0.003(5) 0.010(6) 0.017(6)

loop_
_atom_type_symbol
_atom_type_description
_atom_type_scat_dispersion_real
_atom_type_scat_dispersion_imag
_atom_type_scat_source
C C 0.0033 0.0016 'International Tables Vol C Tables 4.2.6.8 and 6.1.1.4'
H H 0.0000 0.0000 'International Tables Vol C Tables 4.2.6.8 and 6.1.1.4'
N N 0.0061 0.0033 'International Tables Vol C Tables 4.2.6.8 and 6.1.1.4'
O O 0.0106 0.0060 'International Tables Vol C Tables 4.2.6.8 and 6.1.1.4'
Si Si 0.0817 0.0704 'International Tables Vol C Tables 4.2.6.8 and 6.1.1.4'
P P 0.1023 0.0942 'International Tables Vol C Tables 4.2.6.8 and 6.1.1.4'
Cl Cl 0.1484 0.1585 'International Tables Vol C Tables 4.2.6.8 and 6.1.1.4'
Os Os -1.2165 7.6030 'International Tables Vol C Tables 4.2.6.8 and 6.1.1.4'
F F 0.0171 0.0103 'International Tables Vol C Tables 4.2.6.8 and 6.1.1.4'

loop_
_geom_angle_atom_site_label_1
_geom_angle_atom_site_label_2
_geom_angle_atom_site_label_3
_geom_angle
N2 Os1 N1 76.6(2)
N2 Os1 N3 89.0(2)
N1 Os1 N3 165.5(2)
N2 Os1 P1 117.14(16)
N1 Os1 P1 95.78(16)
N3 Os1 P1 89.61(15)
N2 Os1 P2 110.89(16)
N1 Os1 P2 94.11(16)
N3 Os1 P2 92.21(15)
P1 Os1 P2 131.96(6)
N2 Os1 H01 171(2)
N1 Os1 H01 96(2)
N3 Os1 H01 98(2)
P1 Os1 H01 68(2)
P2 Os1 H01 64(2)
N5 Os2 N4 77.1(2)
N5 Os2 N6 88.3(2)
N4 Os2 N6 164.9(2)
N5 Os2 P4 117.57(16)
N4 Os2 P4 93.33(17)
N6 Os2 P4 90.23(15)
N5 Os2 P3 105.49(16)
N4 Os2 P3 99.17(17)
N6 Os2 P3 88.08(15)
P4 Os2 P3 136.84(6)
N5 Os2 H02 168(2)
N4 Os2 H02 93(2)
N6 Os2 H02 102(2)
P4 Os2 H02 70(2)
P3 Os2 H02 69(2)
C12 P1 C15 109.7(3)
C12 P1 C9 104.6(3)
C15 P1 C9 101.7(3)
C12 P1 Os1 111.8(2)
C15 P1 Os1 115.5(2)
C9 P1 Os1 112.6(2)
C18 P2 C21 102.5(3)
C18 P2 C24 104.2(3)
C21 P2 C24 110.6(3)
C18 P2 Os1 112.6(2)
C21 P2 Os1 112.6(2)
C24 P2 Os1 113.5(2)
C35 P3 C41 106.6(3)
C35 P3 C38 104.2(3)
C41 P3 C38 105.8(3)
C35 P3 Os2 118.0(2)
C41 P3 Os2 115.8(2)
C38 P3 Os2 105.1(2)
C47 P4 C44 103.0(3)
C47 P4 C50 109.9(3)
C44 P4 C50 103.4(3)
C47 P4 Os2 113.7(2)
C44 P4 Os2 110.5(2)
C50 P4 Os2 115.2(2)
F3 P5 F6 179.6(3)
F3 P5 F1 90.2(2)
F6 P5 F1 89.9(3)
F3 P5 F2 90.3(2)
F6 P5 F2 90.1(2)
F1 P5 F2 90.4(2)
F3 P5 F4 89.4(2)
F6 P5 F4 90.5(3)
F1 P5 F4 179.6(3)
F2 P5 F4 89.6(2)
F3 P5 F5 89.7(2)
F6 P5 F5 89.9(2)
F1 P5 F5 90.1(2)
F2 P5 F5 179.4(3)
F4 P5 F5 89.8(2)
F10 P6 F11 90.0(2)
F10 P6 F12 90.3(3)
F11 P6 F12 90.2(2)
F10 P6 F7 179.7(3)
F11 P6 F7 89.9(2)
F12 P6 F7 90.0(2)
F10 P6 F9 89.9(2)
F11 P6 F9 89.5(2)
F12 P6 F9 179.6(3)
F7 P6 F9 89.8(2)
F10 P6 F8 90.3(2)
F11 P6 F8 179.1(3)
F12 P6 F8 90.6(2)
F7 P6 F8 89.8(2)
F9 P6 F8 89.7(2)
C55 O1 C53 112.4(7)
C1 N1 Os1 118.4(4)
C1 N1 H1A 117(6)
Os1 N1 H1A 123(6)
C6 N2 Os1 119.1(4)
C6 N2 H2A 114(5)
Os1 N2 H2A 126(5)
C7 N3 Os1 172.4(5)
C27 N4 Os2 117.1(4)
C27 N4 H4A 118(6)
Os2 N4 H4A 123(5)
C32 N5 Os2 118.3(4)
C32 N5 H5A 115(4)
Os2 N5 H5A 127(4)
C33 N6 Os2 172.7(6)
N1 C1 C2 127.5(6)
N1 C1 C6 113.3(6)
C2 C1 C6 119.2(6)
C3 C2 C1 119.3(6)
C3 C2 H2 120.3
C1 C2 H2 120.3
C2 C3 C4 121.6(6)
C2 C3 H3 119.2
C4 C3 H3 119.2
C5 C4 C3 120.5(7)
C5 C4 H4 119.8
C3 C4 H4 119.8
C4 C5 C6 118.9(6)
C4 C5 H5 120.6
C6 C5 H5 120.6
N2 C6 C5 126.9(6)
N2 C6 C1 112.6(6)
C5 C6 C1 120.5(6)
N3 C7 C8 177.4(7)
C7 C8 H8A 109.5
C7 C8 H8B 109.5
H8A C8 H8B 109.5
C7 C8 H8C 109.5
H8A C8 H8C 109.5
H8B C8 H8C 109.5
C10 C9 C11 110.2(6)
C10 C9 P1 110.4(5)
C11 C9 P1 112.0(5)
C10 C9 H9 108.1
C11 C9 H9 108.1
P1 C9 H9 108.1
C9 C10 H10A 109.5
C9 C10 H10B 109.5
H10A C10 H10B 109.5
C9 C10 H10C 109.5
H10A C10 H10C 109.5
H10B C10 H10C 109.5
C9 C11 H11A 109.5
C9 C11 H11B 109.5
H11A C11 H11B 109.5
C9 C11 H11C 109.5
H11A C11 H11C 109.5
H11B C11 H11C 109.5
C14 C12 C13 109.0(5)
C14 C12 P1 114.1(4)
C13 C12 P1 116.6(4)
C14 C12 H12 105.4
C13 C12 H12 105.4
P1 C12 H12 105.4
C12 C13 H13A 109.5
C12 C13 H13B 109.5
H13A C13 H13B 109.5
C12 C13 H13C 109.5
H13A C13 H13C 109.5
H13B C13 H13C 109.5
C12 C14 H14A 109.5
C12 C14 H14B 109.5
H14A C14 H14B 109.5
C12 C14 H14C 109.5
H14A C14 H14C 109.5
H14B C14 H14C 109.5
C17 C15 C16 109.9(6)
C17 C15 P1 115.5(4)
C16 C15 P1 113.6(4)
C17 C15 H15 105.6
C16 C15 H15 105.6
P1 C15 H15 105.6
C15 C16 H16A 109.5
C15 C16 H16B 109.5
H16A C16 H16B 109.5
C15 C16 H16C 109.5
H16A C16 H16C 109.5
H16B C16 H16C 109.5
C15 C17 H17A 109.5
C15 C17 H17B 109.5
H17A C17 H17B 109.5
C15 C17 H17C 109.5
H17A C17 H17C 109.5
H17B C17 H17C 109.5
C19 C18 C20 109.2(6)
C19 C18 P2 112.2(5)
C20 C18 P2 112.4(5)
C19 C18 H18 107.6
C20 C18 H18 107.6
P2 C18 H18 107.6
C18 C19 H19A 109.5
C18 C19 H19B 109.5
H19A C19 H19B 109.5
C18 C19 H19C 109.5
H19A C19 H19C 109.5
H19B C19 H19C 109.5
C18 C20 H20A 109.5
C18 C20 H20B 109.5
H20A C20 H20B 109.5
C18 C20 H20C 109.5
H20A C20 H20C 109.5
H20B C20 H20C 109.5
C22 C21 C23 110.6(6)
C22 C21 P2 115.7(5)
C23 C21 P2 114.6(5)
C22 C21 H21 104.9
C23 C21 H21 104.9
P2 C21 H21 104.9
C21 C22 H22A 109.5
C21 C22 H22B 109.5
H22A C22 H22B 109.5
C21 C22 H22C 109.5
H22A C22 H22C 109.5
H22B C22 H22C 109.5
C21 C23 H23A 109.5
C21 C23 H23B 109.5
H23A C23 H23B 109.5
C21 C23 H23C 109.5
H23A C23 H23C 109.5
H23B C23 H23C 109.5
C26 C24 C25 109.0(6)
C26 C24 P2 116.3(5)
C25 C24 P2 113.2(5)
C26 C24 H24 105.8
C25 C24 H24 105.8
P2 C24 H24 105.8
C24 C25 H25A 109.5
C24 C25 H25B 109.5
H25A C25 H25B 109.5
C24 C25 H25C 109.5
H25A C25 H25C 109.5
H25B C25 H25C 109.5
C24 C26 H26A 109.5
C24 C26 H26B 109.5
H26A C26 H26B 109.5
C24 C26 H26C 109.5
H26A C26 H26C 109.5
H26B C26 H26C 109.5
N4 C27 C32 114.3(6)
N4 C27 C28 125.9(6)
C32 C27 C28 119.8(6)
C29 C28 C27 118.7(6)
C29 C28 H28 120.7
C27 C28 H28 120.7
C28 C29 C30 121.1(6)
C28 C29 H29 119.4
C30 C29 H29 119.4
C31 C30 C29 120.7(6)
C31 C30 H30 119.7
C29 C30 H30 119.7
C30 C31 C32 119.6(7)
C30 C31 H31 120.2
C32 C31 H31 120.2
N5 C32 C31 127.0(6)
N5 C32 C27 113.0(5)
C31 C32 C27 120.0(6)
N6 C33 C34 177.7(8)
C33 C34 H34A 109.5
C33 C34 H34B 109.5
H34A C34 H34B 109.5
C33 C34 H34C 109.5
H34A C34 H34C 109.5
H34B C34 H34C 109.5
C36 C35 C37 109.1(6)
C36 C35 P3 112.8(5)
C37 C35 P3 114.3(5)
C36 C35 H35 106.7
C37 C35 H35 106.7
P3 C35 H35 106.7
C35 C36 H36A 109.5
C35 C36 H36B 109.5
H36A C36 H36B 109.5
C35 C36 H36C 109.5
H36A C36 H36C 109.5
H36B C36 H36C 109.5
C35 C37 H37A 109.5
C35 C37 H37B 109.5
H37A C37 H37B 109.5
C35 C37 H37C 109.5
H37A C37 H37C 109.5
H37B C37 H37C 109.5
C39 C38 C40 111.0(6)
C39 C38 P3 117.8(5)
C40 C38 P3 110.7(5)
C39 C38 H38 105.4
C40 C38 H38 105.4
P3 C38 H38 105.4
C38 C39 H39A 109.5
C38 C39 H39B 109.5
H39A C39 H39B 109.5
C38 C39 H39C 109.5
H39A C39 H39C 109.5
H39B C39 H39C 109.5
C38 C40 H40A 109.5
C38 C40 H40B 109.5
H40A C40 H40B 109.5
C38 C40 H40C 109.5
H40A C40 H40C 109.5
H40B C40 H40C 109.5
C43 C41 C42 110.5(6)
C43 C41 P3 112.9(5)
C42 C41 P3 114.6(5)
C43 C41 H41 106.0
C42 C41 H41 106.0
P3 C41 H41 106.0
C41 C42 H42A 109.5
C41 C42 H42B 109.5
H42A C42 H42B 109.5
C41 C42 H42C 109.5
H42A C42 H42C 109.5
H42B C42 H42C 109.5
C41 C43 H43A 109.5
C41 C43 H43B 109.5
H43A C43 H43B 109.5
C41 C43 H43C 109.5
H43A C43 H43C 109.5
H43B C43 H43C 109.5
C45 C44 C46 109.5(6)
C45 C44 P4 111.5(5)
C46 C44 P4 111.0(4)
C45 C44 H44 108.2
C46 C44 H44 108.2
P4 C44 H44 108.2
C44 C45 H45A 109.5
C44 C45 H45B 109.5
H45A C45 H45B 109.5
C44 C45 H45C 109.5
H45A C45 H45C 109.5
H45B C45 H45C 109.5
C44 C46 H46A 109.5
C44 C46 H46B 109.5
H46A C46 H46B 109.5
C44 C46 H46C 109.5
H46A C46 H46C 109.5
H46B C46 H46C 109.5
C49 C47 C48 110.4(6)
C49 C47 P4 115.7(5)
C48 C47 P4 115.1(5)
C49 C47 H47 104.8
C48 C47 H47 104.8
P4 C47 H47 104.8
C47 C48 H48A 109.5
C47 C48 H48B 109.5
H48A C48 H48B 109.5
C47 C48 H48C 109.5
H48A C48 H48C 109.5
H48B C48 H48C 109.5
C47 C49 H49A 109.5
C47 C49 H49B 109.5
H49A C49 H49B 109.5
C47 C49 H49C 109.5
H49A C49 H49C 109.5
H49B C49 H49C 109.5
C52 C50 C51 109.8(6)
C52 C50 P4 115.7(5)
C51 C50 P4 111.7(5)
C52 C50 H50 106.3
C51 C50 H50 106.3
P4 C50 H50 106.3
C50 C51 H51A 109.5
C50 C51 H51B 109.5
H51A C51 H51B 109.5
C50 C51 H51C 109.5
H51A C51 H51C 109.5
H51B C51 H51C 109.5
C50 C52 H52A 109.5
C50 C52 H52B 109.5
H52A C52 H52B 109.5
C50 C52 H52C 109.5
H52A C52 H52C 109.5
H52B C52 H52C 109.5
O1 C53 C54 108.7(8)
O1 C53 H53A 109.9
C54 C53 H53A 109.9
O1 C53 H53B 109.9
C54 C53 H53B 109.9
H53A C53 H53B 108.3
C53 C54 H54A 109.5
C53 C54 H54B 109.5
H54A C54 H54B 109.5
C53 C54 H54C 109.5
H54A C54 H54C 109.5
H54B C54 H54C 109.5
O1 C55 C56 108.6(8)
O1 C55 H55A 110.0
C56 C55 H55A 110.0
O1 C55 H55B 110.0
C56 C55 H55B 110.0
H55A C55 H55B 108.3
C55 C56 H56A 109.5
C55 C56 H56B 109.5
H56A C56 H56B 109.5
C55 C56 H56C 109.5
H56A C56 H56C 109.5
H56B C56 H56C 109.5

loop_
_geom_bond_atom_site_label_1
_geom_bond_atom_site_label_2
_geom_bond_distance
Os1 N2 1.989(5)
Os1 N1 2.019(5)
Os1 N3 2.039(5)
Os1 P1 2.3210(17)
Os1 P2 2.3237(16)
Os1 H01 1.586(10)
Os2 N5 2.000(5)
Os2 N4 2.016(5)
Os2 N6 2.036(5)
Os2 P4 2.3256(17)
Os2 P3 2.3294(17)
Os2 H02 1.590(10)
P1 C12 1.857(6)
P1 C15 1.857(6)
P1 C9 1.859(6)
P2 C18 1.840(7)
P2 C21 1.854(7)
P2 C24 1.863(6)
P3 C35 1.837(7)
P3 C41 1.860(7)
P3 C38 1.882(7)
P4 C47 1.849(7)
P4 C44 1.855(7)
P4 C50 1.871(7)
P5 F3 1.595(4)
P5 F6 1.596(4)
P5 F1 1.597(4)
P5 F2 1.601(4)
P5 F4 1.603(4)
P5 F5 1.605(4)
P6 F10 1.593(4)
P6 F11 1.598(4)
P6 F12 1.601(4)
P6 F7 1.602(4)
P6 F9 1.607(4)
P6 F8 1.609(4)
O1 C55 1.398(10)
O1 C53 1.420(9)
N1 C1 1.342(8)
N1 H1A 0.76(7)
N2 C6 1.362(8)
N2 H2A 0.83(7)
N3 C7 1.118(8)
N4 C27 1.359(8)
N4 H4A 0.77(7)
N5 C32 1.363(8)
N5 H5A 0.90(7)
N6 C33 1.139(8)
C1 C2 1.410(9)
C1 C6 1.429(9)
C2 C3 1.362(9)
C2 H2 0.9500
C3 C4 1.416(10)
C3 H3 0.9500
C4 C5 1.377(9)
C4 H4 0.9500
C5 C6 1.407(9)
C5 H5 0.9500
C7 C8 1.468(8)
C8 H8A 0.9800
C8 H8B 0.9800
C8 H8C 0.9800
C9 C10 1.526(9)
C9 C11 1.533(9)
C9 H9 1.0000
C10 H10A 0.9800
C10 H10B 0.9800
C10 H10C 0.9800
C11 H11A 0.9800
C11 H11B 0.9800
C11 H11C 0.9800
C12 C14 1.523(9)
C12 C13 1.534(9)
C12 H12 1.0000
C13 H13A 0.9800
C13 H13B 0.9800
C13 H13C 0.9800
C14 H14A 0.9800
C14 H14B 0.9800
C14 H14C 0.9800
C15 C17 1.534(9)
C15 C16 1.539(9)
C15 H15 1.0000
C16 H16A 0.9800
C16 H16B 0.9800
C16 H16C 0.9800
C17 H17A 0.9800
C17 H17B 0.9800
C17 H17C 0.9800
C18 C19 1.523(9)
C18 C20 1.562(9)
C18 H18 1.0000
C19 H19A 0.9800
C19 H19B 0.9800
C19 H19C 0.9800
C20 H20A 0.9800
C20 H20B 0.9800
C20 H20C 0.9800
C21 C22 1.534(9)
C21 C23 1.536(9)
C21 H21 1.0000
C22 H22A 0.9800
C22 H22B 0.9800
C22 H22C 0.9800
C23 H23A 0.9800
C23 H23B 0.9800
C23 H23C 0.9800
C24 C26 1.527(9)
C24 C25 1.530(9)
C24 H24 1.0000
C25 H25A 0.9800
C25 H25B 0.9800
C25 H25C 0.9800
C26 H26A 0.9800
C26 H26B 0.9800
C26 H26C 0.9800
C27 C32 1.412(9)
C27 C28 1.418(9)
C28 C29 1.370(9)
C28 H28 0.9500
C29 C30 1.417(10)
C29 H29 0.9500
C30 C31 1.361(9)
C30 H30 0.9500
C31 C32 1.404(9)
C31 H31 0.9500
C33 C34 1.464(9)
C34 H34A 0.9800
C34 H34B 0.9800
C34 H34C 0.9800
C35 C36 1.533(10)
C35 C37 1.539(10)
C35 H35 1.0000
C36 H36A 0.9800
C36 H36B 0.9800
C36 H36C 0.9800
C37 H37A 0.9800
C37 H37B 0.9800
C37 H37C 0.9800
C38 C39 1.523(10)
C38 C40 1.530(9)
C38 H38 1.0000
C39 H39A 0.9800
C39 H39B 0.9800
C39 H39C 0.9800
C40 H40A 0.9800
C40 H40B 0.9800
C40 H40C 0.9800
C41 C43 1.530(9)
C41 C42 1.534(10)
C41 H41 1.0000
C42 H42A 0.9800
C42 H42B 0.9800
C42 H42C 0.9800
C43 H43A 0.9800
C43 H43B 0.9800
C43 H43C 0.9800
C44 C45 1.510(9)
C44 C46 1.556(9)
C44 H44 1.0000
C45 H45A 0.9800
C45 H45B 0.9800
C45 H45C 0.9800
C46 H46A 0.9800
C46 H46B 0.9800
C46 H46C 0.9800
C47 C49 1.527(9)
C47 C48 1.553(9)
C47 H47 1.0000
C48 H48A 0.9800
C48 H48B 0.9800
C48 H48C 0.9800
C49 H49A 0.9800
C49 H49B 0.9800
C49 H49C 0.9800
C50 C52 1.526(10)
C50 C51 1.541(10)
C50 H50 1.0000
C51 H51A 0.9800
C51 H51B 0.9800
C51 H51C 0.9800
C52 H52A 0.9800
C52 H52B 0.9800
C52 H52C 0.9800
C53 C54 1.490(12)
C53 H53A 0.9900
C53 H53B 0.9900
C54 H54A 0.9800
C54 H54B 0.9800
C54 H54C 0.9800
C55 C56 1.482(13)
C55 H55A 0.9900
C55 H55B 0.9900
C56 H56A 0.9800
C56 H56B 0.9800
C56 H56C 0.9800
